data_2207655
loop_
_publ_author_name
'G. M. Golzar Hossain'
'Afroza Banu'
'Zaki S. Seddigi'

_publ_section_title
;Di-\m-iodo-1\k<i>I</i>:2\k<i>I</i>-tris(tri-<i>m</i>-tolylphosphine)-1\k^2^<i>P</i>,<i>P</i>':2\k<i>P</i>''-dicopper(I):
 a new polymorph
;
_journal_coeditor_code SU6222
_journal_issue 12
_journal_name_full 'Acta Crystallographica Section E'
_journal_page_first m2629
_journal_page_last m2630
_journal_paper_doi 10.1107/S1600536805036925
_journal_volume 61
_journal_year 2005
_chemical_formula_iupac '[Cu2 I2 (C21 H21 P1)3]'
_chemical_formula_moiety 'C63 H63 Cu2 I2 P3'
_chemical_formula_sum 'C63 H63 Cu2 I2 P3'
_chemical_formula_weight 1293.92
_chemical_name_systematic
;
Di-\m-iodo-1\kI:2\kI-tris(tri-m-tolylphosphine)-1\k^2^P,P':2\kP''-dicopper(I)
;
_space_group_IT_number 2
_symmetry_cell_setting triclinic
_symmetry_space_group_name_Hall '-P 1'
_symmetry_space_group_name_H-M 'P -1'
_atom_sites_solution_hydrogens geom
_atom_sites_solution_primary direct
_atom_sites_solution_secondary difmap
_cell_angle_alpha 86.0220(5)
_cell_angle_beta 86.1216(5)
_cell_angle_gamma 72.6081(5)
_cell_formula_units_Z 2
_cell_length_a 11.67700(10)
_cell_length_b 13.54610(10)
_cell_length_c 19.0630(3)
_cell_measurement_reflns_used 12975
_cell_measurement_temperature 150(2)
_cell_measurement_theta_max 27.48
_cell_measurement_theta_min 2.91
_cell_volume 2867.07(6)
_computing_cell_refinement 'SCALEPACK (Otwinowski & Minor, 1997)'
_computing_data_collection 'COLLECT (Nonius, 2000)'
_computing_data_reduction 'SCALEPACK and DENZO (Otwinowski & Minor, 1997)'
_computing_molecular_graphics 'ORTEP-3 for Windows (Farrugia, 1997)'
_computing_publication_material 'WinGX publication routines (Farrugia, 1999)'
_computing_structure_refinement 'SHELXL97 (Sheldrick, 1997)'
_computing_structure_solution 'SHELXS97 (Sheldrick, 1990)'
_diffrn_ambient_temperature 150(2)
_diffrn_measured_fraction_theta_full 0.979
_diffrn_measured_fraction_theta_max 0.979
_diffrn_measurement_device_type 'Nonius KappaCCD'
_diffrn_measurement_method \w
_diffrn_radiation_monochromator graphite
_diffrn_radiation_source 'fine-focus sealed tube'
_diffrn_radiation_type MoK\a
_diffrn_radiation_wavelength 0.71073
_diffrn_reflns_av_R_equivalents 0.0452
_diffrn_reflns_av_sigmaI/netI 0.0425
_diffrn_reflns_limit_h_max 15
_diffrn_reflns_limit_h_min -15
_diffrn_reflns_limit_k_max 17
_diffrn_reflns_limit_k_min -17
_diffrn_reflns_limit_l_max 24
_diffrn_reflns_limit_l_min -24
_diffrn_reflns_number 40258
_diffrn_reflns_theta_full 27.55
_diffrn_reflns_theta_max 27.55
_diffrn_reflns_theta_min 2.95
_diffrn_standards_decay_% 0
_diffrn_standards_number 0
_exptl_absorpt_coefficient_mu 1.940
_exptl_absorpt_correction_T_max 0.7485
_exptl_absorpt_correction_T_min 0.6900
_exptl_absorpt_correction_type multi-scan
_exptl_absorpt_process_details '(Blessing, 1995)'
_exptl_crystal_colour Colourless
_exptl_crystal_density_diffrn 1.499
_exptl_crystal_density_method 'not measured'
_exptl_crystal_description Prism
_exptl_crystal_F_000 1300
_exptl_crystal_size_max 0.20
_exptl_crystal_size_mid 0.15
_exptl_crystal_size_min 0.15
_refine_diff_density_max 0.701
_refine_diff_density_min -1.180
_refine_ls_extinction_method none
_refine_ls_goodness_of_fit_ref 1.035
_refine_ls_hydrogen_treatment constr
_refine_ls_matrix_type full
_refine_ls_number_parameters 640
_refine_ls_number_reflns 12975
_refine_ls_number_restraints 0
_refine_ls_restrained_S_all 1.035
_refine_ls_R_factor_all 0.0376
_refine_ls_R_factor_gt 0.0309
_refine_ls_shift/su_max 0.002
_refine_ls_shift/su_mean 0.000
_refine_ls_structure_factor_coef Fsqd
_refine_ls_weighting_details 'calc w = 1/[\s^2^(Fo^2^)+(0.0251P)^2^+3.1211P] where P = (Fo^2^+2Fc^2^)/3'
_refine_ls_weighting_scheme calc
_refine_ls_wR_factor_gt 0.0715
_refine_ls_wR_factor_ref 0.0751
_reflns_number_gt 11475
_reflns_number_total 12975
_reflns_threshold_expression I>2\s(I)
_cod_data_source_file su6222.cif
_cod_data_source_block I
_cod_depositor_comments
;
The following automatic conversions were performed:
'_symmetry_cell_setting' value 'Triclinic' changed to 'triclinic'
according to '/home/saulius/struct/CIF-dictionaries/cif_core.dic'
dictionary named 'cif_core.dic' version 2.4.1 from 2010-06-29.

Automatic conversion script
Id: cif_fix_enum 1527 2010-12-29 10:47:43Z saulius 

The following automatic conversions were performed:

'_symmetry_cell_setting' value 'Triclinic' changed to 'triclinic'
according to /home/saulius/struct/CIF-dictionaries/cif_core.dic
dictionary named 'cif_core.dic' version 2.4.1 from 2010-06-29.

Automatic conversion script
Id: cif_fix_values 1715 2011-07-08 13:25:40Z adriana 
;
_cod_database_code 2207655
_cod_database_fobs_code 2207655

loop_
_symmetry_equiv_pos_as_xyz
'x, y, z'
'-x, -y, -z'

loop_
_atom_site_label
_atom_site_fract_x
_atom_site_fract_y
_atom_site_fract_z
_atom_site_U_iso_or_equiv
_atom_site_adp_type
_atom_site_calc_flag
_atom_site_refinement_flags
_atom_site_occupancy
_atom_site_type_symbol
Cu1 0.02400(3) 0.68868(2) 0.222661(17) 0.02206(7) Uani d . 1 Cu
Cu2 0.18389(3) 0.47977(2) 0.259583(15) 0.01785(7) Uani d . 1 Cu
I1 0.227543(14) 0.621073(12) 0.158303(8) 0.02103(5) Uani d . 1 I
I2 -0.043049(14) 0.570632(12) 0.315865(8) 0.02136(5) Uani d . 1 I
P1 -0.11002(6) 0.84307(5) 0.20347(3) 0.01869(13) Uani d . 1 P
P2 0.18148(5) 0.34616(4) 0.19479(3) 0.01582(12) Uani d . 1 P
P3 0.29469(5) 0.48396(5) 0.35232(3) 0.01645(12) Uani d . 1 P
C1 -0.2436(2) 0.83248(18) 0.16363(13) 0.0198(5) Uani d . 1 C
C2 -0.3266(2) 0.7964(2) 0.20524(15) 0.0283(6) Uani d . 1 C
H2 -0.3144 0.7807 0.2540 0.034 Uiso calc R 1 H
C3 -0.4274(3) 0.7826(2) 0.17687(16) 0.0320(6) Uani d . 1 C
C4 -0.4430(2) 0.8056(2) 0.10510(16) 0.0298(6) Uani d . 1 C
H4 -0.5118 0.7977 0.0850 0.036 Uiso calc R 1 H
C5 -0.3608(2) 0.8396(2) 0.06292(15) 0.0277(6) Uani d . 1 C
H5 -0.3725 0.8538 0.0140 0.033 Uiso calc R 1 H
C6 -0.2601(2) 0.8534(2) 0.09170(14) 0.0239(5) Uani d . 1 C
H6 -0.2032 0.8768 0.0625 0.029 Uiso calc R 1 H
C7 -0.0631(2) 0.94051(19) 0.14778(13) 0.0212(5) Uani d . 1 C
C8 0.0591(2) 0.9217(2) 0.13164(14) 0.0231(5) Uani d . 1 C
H8 0.1136 0.8579 0.1473 0.028 Uiso calc R 1 H
C9 0.1032(2) 0.9950(2) 0.09279(14) 0.0260(5) Uani d . 1 C
C10 0.0222(3) 1.0862(2) 0.06877(14) 0.0271(6) Uani d . 1 C
H10 0.0507 1.1358 0.0410 0.033 Uiso calc R 1 H
C11 -0.1000(3) 1.1064(2) 0.08466(15) 0.0301(6) Uani d . 1 C
H11 -0.1545 1.1696 0.0681 0.036 Uiso calc R 1 H
C12 -0.1426(2) 1.0346(2) 0.12452(15) 0.0264(6) Uani d . 1 C
H12 -0.2262 1.0493 0.1362 0.032 Uiso calc R 1 H
C13 -0.1705(2) 0.91254(19) 0.28297(13) 0.0209(5) Uani d . 1 C
C14 -0.2815(3) 0.9893(2) 0.28606(14) 0.0281(6) Uani d . 1 C
H14 -0.3308 1.0025 0.2468 0.034 Uiso calc R 1 H
C15 -0.3212(3) 1.0467(2) 0.34530(15) 0.0300(6) Uani d . 1 C
C16 -0.2471(3) 1.0253(2) 0.40261(15) 0.0329(6) Uani d . 1 C
H16 -0.2724 1.0637 0.4436 0.039 Uiso calc R 1 H
C17 -0.1380(3) 0.9494(2) 0.40034(15) 0.0341(7) Uani d . 1 C
H17 -0.0889 0.9361 0.4397 0.041 Uiso calc R 1 H
C18 -0.0991(2) 0.8920(2) 0.34097(14) 0.0269(6) Uani d . 1 C
H18 -0.0242 0.8391 0.3400 0.032 Uiso calc R 1 H
C19 0.1394(2) 0.24248(18) 0.24624(13) 0.0180(5) Uani d . 1 C
C20 0.2018(2) 0.20238(19) 0.30726(13) 0.0213(5) Uani d . 1 C
H20 0.2592 0.2329 0.3218 0.026 Uiso calc R 1 H
C21 0.1811(2) 0.11864(19) 0.34683(14) 0.0243(5) Uani d . 1 C
C22 0.0925(3) 0.0782(2) 0.32641(15) 0.0269(6) Uani d . 1 C
H22 0.0764 0.0217 0.3533 0.032 Uiso calc R 1 H
C23 0.0276(3) 0.1189(2) 0.26755(16) 0.0287(6) Uani d . 1 C
H23 -0.0332 0.0911 0.2548 0.034 Uiso calc R 1 H
C24 0.0515(2) 0.20046(19) 0.22717(14) 0.0243(5) Uani d . 1 C
H24 0.0077 0.2277 0.1864 0.029 Uiso calc R 1 H
C25 0.3255(2) 0.27565(18) 0.15097(13) 0.0185(5) Uani d . 1 C
C26 0.3856(2) 0.33232(19) 0.10718(13) 0.0226(5) Uani d . 1 C
H26 0.3516 0.4053 0.1016 0.027 Uiso calc R 1 H
C27 0.4941(2) 0.2855(2) 0.07115(14) 0.0250(5) Uani d . 1 C
C28 0.5417(2) 0.1781(2) 0.08010(14) 0.0268(6) Uani d . 1 C
H28 0.6153 0.1441 0.0558 0.032 Uiso calc R 1 H
C29 0.4840(2) 0.1204(2) 0.12348(14) 0.0265(6) Uani d . 1 C
H29 0.5185 0.0475 0.1292 0.032 Uiso calc R 1 H
C30 0.3752(2) 0.16838(19) 0.15912(14) 0.0234(5) Uani d . 1 C
H30 0.3352 0.1283 0.1887 0.028 Uiso calc R 1 H
C31 0.0775(2) 0.37619(17) 0.12307(13) 0.0182(5) Uani d . 1 C
C32 -0.0362(2) 0.44460(19) 0.13600(13) 0.0222(5) Uani d . 1 C
H32 -0.0546 0.4772 0.1796 0.027 Uiso calc R 1 H
C33 -0.1240(2) 0.4663(2) 0.08607(14) 0.0255(6) Uani d . 1 C
C34 -0.0950(3) 0.4191(2) 0.02232(15) 0.0277(6) Uani d . 1 C
H34 -0.1538 0.4327 -0.0121 0.033 Uiso calc R 1 H
C35 0.0187(3) 0.3524(2) 0.00824(14) 0.0275(6) Uani d . 1 C
H35 0.0375 0.3214 -0.0359 0.033 Uiso calc R 1 H
C36 0.1053(2) 0.33065(19) 0.05824(13) 0.0229(5) Uani d . 1 C
H36 0.1831 0.2849 0.0483 0.027 Uiso calc R 1 H
C37 0.2461(2) 0.60925(19) 0.39297(13) 0.0197(5) Uani d . 1 C
C38 0.2003(2) 0.6222(2) 0.46267(14) 0.0253(5) Uani d . 1 C
H38 0.1951 0.5635 0.4916 0.030 Uiso calc R 1 H
C39 0.1622(2) 0.7206(2) 0.49025(15) 0.0294(6) Uani d . 1 C
C40 0.1715(2) 0.8049(2) 0.44737(16) 0.0305(6) Uani d . 1 C
H40 0.1461 0.8719 0.4656 0.037 Uiso calc R 1 H
C41 0.2171(2) 0.7934(2) 0.37836(16) 0.0288(6) Uani d . 1 C
H41 0.2236 0.8521 0.3499 0.035 Uiso calc R 1 H
C42 0.2533(2) 0.69572(19) 0.35087(14) 0.0236(5) Uani d . 1 C
H42 0.2830 0.6880 0.3033 0.028 Uiso calc R 1 H
C43 0.2905(2) 0.39208(18) 0.42685(13) 0.0194(5) Uani d . 1 C
C44 0.3925(2) 0.33842(19) 0.46361(13) 0.0222(5) Uani d . 1 C
H44 0.4681 0.3478 0.4490 0.027 Uiso calc R 1 H
C45 0.3844(3) 0.2713(2) 0.52159(14) 0.0269(6) Uani d . 1 C
C46 0.2734(3) 0.2609(2) 0.54365(14) 0.0297(6) Uani d . 1 C
H46 0.2666 0.2173 0.5840 0.036 Uiso calc R 1 H
C47 0.1710(3) 0.3134(2) 0.50753(15) 0.0315(6) Uani d . 1 C
H47 0.0952 0.3054 0.5232 0.038 Uiso calc R 1 H
C48 0.1800(2) 0.3773(2) 0.44865(14) 0.0254(5) Uani d . 1 C
H48 0.1108 0.4111 0.4231 0.031 Uiso calc R 1 H
C49 0.4546(2) 0.46600(18) 0.33277(13) 0.0197(5) Uani d . 1 C
C50 0.5121(2) 0.4002(2) 0.27961(14) 0.0225(5) Uani d . 1 C
H50 0.4666 0.3686 0.2540 0.027 Uiso calc R 1 H
C51 0.6352(2) 0.3798(2) 0.26323(15) 0.0271(6) Uani d . 1 C
C52 0.6989(2) 0.4300(2) 0.29944(16) 0.0312(6) Uani d . 1 C
H52 0.7821 0.4187 0.2880 0.037 Uiso calc R 1 H
C53 0.6430(2) 0.4965(2) 0.35200(17) 0.0323(6) Uani d . 1 C
H53 0.6880 0.5303 0.3761 0.039 Uiso calc R 1 H
C54 0.5215(2) 0.5139(2) 0.36954(15) 0.0271(6) Uani d . 1 C
H54 0.4839 0.5580 0.4063 0.033 Uiso calc R 1 H
C55 -0.5157(3) 0.7432(4) 0.2231(2) 0.0585(11) Uani d . 1 C
H55A -0.4722 0.6821 0.2516 0.088 Uiso calc R 1 H
H55B -0.5708 0.7244 0.1937 0.088 Uiso calc R 1 H
H55C -0.5616 0.7974 0.2542 0.088 Uiso calc R 1 H
C56 0.2361(3) 0.9739(3) 0.07822(19) 0.0426(8) Uani d . 1 C
H56A 0.2563 1.0393 0.0759 0.064 Uiso calc R 1 H
H56B 0.2596 0.9407 0.0332 0.064 Uiso calc R 1 H
H56C 0.2792 0.9279 0.1160 0.064 Uiso calc R 1 H
C57 -0.4407(3) 1.1296(3) 0.34772(19) 0.0551(10) Uani d . 1 C
H57A -0.4822 1.1301 0.3046 0.083 Uiso calc R 1 H
H57B -0.4278 1.1972 0.3514 0.083 Uiso calc R 1 H
H57C -0.4899 1.1153 0.3887 0.083 Uiso calc R 1 H
C58 0.2519(3) 0.0731(2) 0.41054(17) 0.0416(8) Uani d . 1 C
H58A 0.3213 0.0152 0.3969 0.062 Uiso calc R 1 H
H58B 0.2007 0.0481 0.4459 0.062 Uiso calc R 1 H
H58C 0.2796 0.1263 0.4303 0.062 Uiso calc R 1 H
C59 0.5570(3) 0.3484(3) 0.02395(18) 0.0385(7) Uani d . 1 C
H59A 0.5100 0.3758 -0.0175 0.058 Uiso calc R 1 H
H59B 0.6368 0.3044 0.0090 0.058 Uiso calc R 1 H
H59C 0.5654 0.4059 0.0496 0.058 Uiso calc R 1 H
C60 -0.2461(3) 0.5430(2) 0.10116(18) 0.0379(7) Uani d . 1 C
H60A -0.2386 0.5924 0.1344 0.057 Uiso calc R 1 H
H60B -0.3016 0.5058 0.1216 0.057 Uiso calc R 1 H
H60C -0.2770 0.5803 0.0572 0.057 Uiso calc R 1 H
C61 0.1116(3) 0.7333(3) 0.56531(17) 0.0474(9) Uani d . 1 C
H61A 0.1730 0.7411 0.5953 0.071 Uiso calc R 1 H
H61B 0.0874 0.6721 0.5821 0.071 Uiso calc R 1 H
H61C 0.0415 0.7950 0.5673 0.071 Uiso calc R 1 H
C62 0.4954(3) 0.2123(3) 0.55996(18) 0.0446(8) Uani d . 1 C
H62A 0.4802 0.2219 0.6106 0.067 Uiso calc R 1 H
H62B 0.5626 0.2384 0.5429 0.067 Uiso calc R 1 H
H62C 0.5155 0.1385 0.5513 0.067 Uiso calc R 1 H
C63 0.6979(3) 0.3029(3) 0.20892(18) 0.0413(8) Uani d . 1 C
H63A 0.7559 0.3297 0.1801 0.062 Uiso calc R 1 H
H63B 0.6384 0.2923 0.1787 0.062 Uiso calc R 1 H
H63C 0.7402 0.2369 0.2327 0.062 Uiso calc R 1 H

loop_
_atom_site_aniso_label
_atom_site_aniso_U_11
_atom_site_aniso_U_22
_atom_site_aniso_U_33
_atom_site_aniso_U_12
_atom_site_aniso_U_13
_atom_site_aniso_U_23
Cu1 0.01968(15) 0.01962(15) 0.02568(17) -0.00387(12) -0.00322(12) 0.00026(12)
Cu2 0.01795(14) 0.01681(14) 0.01847(15) -0.00368(11) -0.00283(11) -0.00348(11)
I1 0.02303(9) 0.01757(8) 0.02112(8) -0.00433(6) 0.00092(6) -0.00102(6)
I2 0.01693(8) 0.02201(8) 0.02323(9) -0.00336(6) 0.00141(6) -0.00133(6)
P1 0.0156(3) 0.0181(3) 0.0212(3) -0.0033(2) -0.0020(2) 0.0004(2)
P2 0.0165(3) 0.0140(3) 0.0158(3) -0.0024(2) -0.0021(2) -0.0013(2)
P3 0.0150(3) 0.0169(3) 0.0170(3) -0.0035(2) -0.0018(2) -0.0030(2)
C1 0.0179(11) 0.0183(11) 0.0217(12) -0.0026(9) -0.0019(9) -0.0031(9)
C2 0.0273(14) 0.0367(15) 0.0240(14) -0.0139(12) -0.0036(11) 0.0000(11)
C3 0.0280(14) 0.0401(16) 0.0310(15) -0.0146(13) -0.0012(12) -0.0036(12)
C4 0.0227(13) 0.0302(14) 0.0357(16) -0.0038(11) -0.0075(11) -0.0092(12)
C5 0.0280(14) 0.0292(14) 0.0245(13) -0.0046(11) -0.0069(11) -0.0040(11)
C6 0.0236(13) 0.0235(12) 0.0229(13) -0.0042(10) -0.0002(10) -0.0033(10)
C7 0.0247(12) 0.0196(11) 0.0186(12) -0.0053(10) -0.0012(10) -0.0016(9)
C8 0.0221(12) 0.0207(12) 0.0261(13) -0.0051(10) -0.0005(10) -0.0035(10)
C9 0.0287(14) 0.0273(13) 0.0234(13) -0.0101(11) 0.0011(11) -0.0046(10)
C10 0.0400(16) 0.0219(12) 0.0215(13) -0.0133(12) 0.0008(11) 0.0012(10)
C11 0.0353(15) 0.0201(12) 0.0323(15) -0.0036(11) -0.0056(12) 0.0007(11)
C12 0.0242(13) 0.0219(12) 0.0297(14) -0.0017(11) -0.0033(11) 0.0011(10)
C13 0.0203(12) 0.0206(12) 0.0229(13) -0.0078(10) -0.0025(10) 0.0009(10)
C14 0.0285(14) 0.0285(14) 0.0231(13) -0.0015(11) -0.0049(11) -0.0006(11)
C15 0.0320(15) 0.0255(13) 0.0272(14) -0.0010(12) 0.0017(11) -0.0018(11)
C16 0.0426(17) 0.0374(15) 0.0214(14) -0.0157(14) 0.0031(12) -0.0080(11)
C17 0.0341(15) 0.0475(17) 0.0236(14) -0.0151(14) -0.0070(12) -0.0036(12)
C18 0.0221(13) 0.0346(14) 0.0247(13) -0.0093(11) -0.0032(10) 0.0007(11)
C19 0.0188(11) 0.0151(11) 0.0189(12) -0.0030(9) 0.0008(9) -0.0028(9)
C20 0.0250(12) 0.0214(12) 0.0182(12) -0.0075(10) -0.0030(10) -0.0016(9)
C21 0.0296(14) 0.0202(12) 0.0203(12) -0.0034(11) 0.0010(10) -0.0011(10)
C22 0.0324(14) 0.0193(12) 0.0283(14) -0.0085(11) 0.0068(11) -0.0008(10)
C23 0.0274(14) 0.0253(13) 0.0368(16) -0.0121(11) -0.0038(11) -0.0030(11)
C24 0.0259(13) 0.0212(12) 0.0266(13) -0.0071(11) -0.0068(10) -0.0004(10)
C25 0.0180(11) 0.0191(11) 0.0171(11) -0.0024(9) -0.0034(9) -0.0041(9)
C26 0.0215(12) 0.0204(12) 0.0236(13) -0.0025(10) -0.0004(10) -0.0039(10)
C27 0.0192(12) 0.0332(14) 0.0230(13) -0.0075(11) -0.0010(10) -0.0048(11)
C28 0.0172(12) 0.0347(14) 0.0219(13) 0.0039(11) -0.0012(10) -0.0087(11)
C29 0.0257(13) 0.0213(12) 0.0253(13) 0.0051(11) -0.0039(11) -0.0032(10)
C30 0.0245(13) 0.0198(12) 0.0228(13) -0.0013(10) -0.0031(10) -0.0013(10)
C31 0.0233(12) 0.0133(10) 0.0178(11) -0.0048(9) -0.0040(9) 0.0005(9)
C32 0.0244(13) 0.0221(12) 0.0193(12) -0.0043(10) -0.0052(10) -0.0022(9)
C33 0.0237(13) 0.0220(12) 0.0297(14) -0.0044(11) -0.0087(11) 0.0022(10)
C34 0.0335(15) 0.0241(13) 0.0260(14) -0.0074(11) -0.0144(11) 0.0028(10)
C35 0.0401(16) 0.0248(13) 0.0173(12) -0.0078(12) -0.0059(11) -0.0035(10)
C36 0.0283(13) 0.0181(11) 0.0203(12) -0.0030(10) -0.0037(10) -0.0028(9)
C37 0.0138(11) 0.0225(12) 0.0229(12) -0.0035(9) -0.0049(9) -0.0052(10)
C38 0.0227(13) 0.0267(13) 0.0241(13) -0.0021(11) -0.0025(10) -0.0067(10)
C39 0.0234(13) 0.0326(14) 0.0288(14) 0.0006(11) -0.0058(11) -0.0136(11)
C40 0.0223(13) 0.0234(13) 0.0435(17) 0.0013(11) -0.0092(12) -0.0155(12)
C41 0.0287(14) 0.0204(12) 0.0376(16) -0.0058(11) -0.0095(12) -0.0035(11)
C42 0.0221(12) 0.0231(12) 0.0264(13) -0.0063(10) -0.0050(10) -0.0041(10)
C43 0.0211(12) 0.0173(11) 0.0184(12) -0.0025(10) -0.0026(9) -0.0040(9)
C44 0.0214(12) 0.0225(12) 0.0217(12) -0.0037(10) -0.0029(10) -0.0032(10)
C45 0.0314(14) 0.0244(13) 0.0221(13) -0.0026(11) -0.0063(11) -0.0015(10)
C46 0.0398(16) 0.0301(14) 0.0198(13) -0.0118(12) -0.0029(11) 0.0026(11)
C47 0.0294(14) 0.0389(16) 0.0279(15) -0.0134(13) -0.0007(11) 0.0005(12)
C48 0.0225(12) 0.0295(13) 0.0242(13) -0.0076(11) -0.0035(10) 0.0018(10)
C49 0.0175(11) 0.0187(11) 0.0220(12) -0.0040(9) -0.0018(9) 0.0003(9)
C50 0.0180(12) 0.0247(12) 0.0246(13) -0.0057(10) -0.0019(10) -0.0026(10)
C51 0.0170(12) 0.0336(14) 0.0286(14) -0.0046(11) 0.0002(10) -0.0023(11)
C52 0.0167(12) 0.0423(16) 0.0342(16) -0.0080(12) -0.0018(11) -0.0026(12)
C53 0.0216(13) 0.0373(15) 0.0413(17) -0.0115(12) -0.0054(12) -0.0081(13)
C54 0.0214(13) 0.0298(14) 0.0298(14) -0.0054(11) -0.0015(11) -0.0088(11)
C55 0.046(2) 0.104(3) 0.044(2) -0.051(2) -0.0043(16) 0.003(2)
C56 0.0286(15) 0.0477(19) 0.052(2) -0.0152(14) 0.0056(14) 0.0049(15)
C57 0.054(2) 0.050(2) 0.0401(19) 0.0180(18) 0.0011(16) -0.0104(16)
C58 0.060(2) 0.0352(16) 0.0309(16) -0.0160(16) -0.0163(15) 0.0131(13)
C59 0.0325(16) 0.0418(17) 0.0397(18) -0.0117(14) 0.0107(13) -0.0016(14)
C60 0.0269(15) 0.0383(16) 0.0429(18) 0.0019(13) -0.0136(13) -0.0050(14)
C61 0.055(2) 0.0480(19) 0.0313(17) -0.0004(17) 0.0033(15) -0.0199(15)
C62 0.0409(18) 0.0473(19) 0.0396(18) -0.0045(15) -0.0161(15) 0.0151(15)
C63 0.0239(14) 0.053(2) 0.0442(19) -0.0048(14) 0.0050(13) -0.0191(15)

loop_
_atom_type_symbol
_atom_type_description
_atom_type_scat_dispersion_real
_atom_type_scat_dispersion_imag
_atom_type_scat_source
C C 0.0033 0.0016 'International Tables Vol C Tables 4.2.6.8 and 6.1.1.4'
H H 0.0000 0.0000 'International Tables Vol C Tables 4.2.6.8 and 6.1.1.4'
P P 0.1023 0.0942 'International Tables Vol C Tables 4.2.6.8 and 6.1.1.4'
I I -0.4742 1.8119 'International Tables Vol C Tables 4.2.6.8 and 6.1.1.4'
Cu Cu 0.3201 1.2651 'International Tables Vol C Tables 4.2.6.8 and 6.1.1.4'

loop_
_geom_angle_atom_site_label_1
_geom_angle_atom_site_label_2
_geom_angle_atom_site_label_3
_geom_angle
_geom_angle_publ_flag
P1 Cu1 I1 126.33(2) yes
P1 Cu1 I2 114.78(2) yes
I1 Cu1 I2 118.859(12) yes
P1 Cu1 Cu2 174.07(2) yes
I1 Cu1 Cu2 59.603(9) yes
I2 Cu1 Cu2 59.302(9) yes
P2 Cu2 P3 130.66(2) yes
P2 Cu2 I2 109.470(19) yes
P3 Cu2 I2 100.138(19) yes
P2 Cu2 I1 102.441(19) yes
P3 Cu2 I1 106.48(2) yes
I2 Cu2 I1 105.603(10) yes
P2 Cu2 Cu1 118.613(19) yes
P3 Cu2 Cu1 110.716(19) yes
I2 Cu2 Cu1 52.948(9) yes
I1 Cu2 Cu1 52.691(9) yes
Cu1 I1 Cu2 67.706(10) yes
Cu1 I2 Cu2 67.750(10) yes
C7 P1 C13 102.16(11) ?
C7 P1 C1 104.81(12) ?
C13 P1 C1 103.52(11) ?
C7 P1 Cu1 118.29(8) ?
C13 P1 Cu1 114.52(8) ?
C1 P1 Cu1 111.95(8) ?
C19 P2 C31 102.78(11) ?
C19 P2 C25 102.26(11) ?
C31 P2 C25 102.94(11) ?
C19 P2 Cu2 113.61(8) ?
C31 P2 Cu2 116.89(8) ?
C25 P2 Cu2 116.38(8) ?
C49 P3 C37 102.41(11) ?
C49 P3 C43 104.20(11) ?
C37 P3 C43 103.00(11) ?
C49 P3 Cu2 116.33(8) ?
C37 P3 Cu2 112.46(8) ?
C43 P3 Cu2 116.65(8) ?
C2 C1 C6 119.4(2) ?
C2 C1 P1 119.05(19) ?
C6 C1 P1 121.4(2) ?
C1 C2 C3 121.4(3) ?
C1 C2 H2 119.3 ?
C3 C2 H2 119.3 ?
C2 C3 C4 118.2(3) ?
C2 C3 C55 120.3(3) ?
C4 C3 C55 121.5(3) ?
C5 C4 C3 121.2(3) ?
C5 C4 H4 119.4 ?
C3 C4 H4 119.4 ?
C4 C5 C6 120.3(3) ?
C4 C5 H5 119.9 ?
C6 C5 H5 119.9 ?
C1 C6 C5 119.5(3) ?
C1 C6 H6 120.2 ?
C5 C6 H6 120.2 ?
C8 C7 C12 119.0(2) ?
C8 C7 P1 117.51(19) ?
C12 C7 P1 123.4(2) ?
C7 C8 C9 121.2(2) ?
C7 C8 H8 119.4 ?
C9 C8 H8 119.4 ?
C10 C9 C8 118.6(3) ?
C10 C9 C56 121.5(3) ?
C8 C9 C56 119.9(3) ?
C9 C10 C11 121.0(3) ?
C9 C10 H10 119.5 ?
C11 C10 H10 119.5 ?
C12 C11 C10 120.1(2) ?
C12 C11 H11 120.0 ?
C10 C11 H11 120.0 ?
C11 C12 C7 120.2(3) ?
C11 C12 H12 119.9 ?
C7 C12 H12 119.9 ?
C18 C13 C14 119.3(2) ?
C18 C13 P1 117.98(19) ?
C14 C13 P1 122.60(19) ?
C15 C14 C13 121.5(2) ?
C15 C14 H14 119.3 ?
C13 C14 H14 119.3 ?
C14 C15 C16 118.1(3) ?
C14 C15 C57 120.9(3) ?
C16 C15 C57 121.0(3) ?
C17 C16 C15 120.9(3) ?
C17 C16 H16 119.5 ?
C15 C16 H16 119.5 ?
C16 C17 C18 120.6(3) ?
C16 C17 H17 119.7 ?
C18 C17 H17 119.7 ?
C17 C18 C13 119.6(3) ?
C17 C18 H18 120.2 ?
C13 C18 H18 120.2 ?
C24 C19 C20 119.1(2) ?
C24 C19 P2 123.49(19) ?
C20 C19 P2 117.40(19) ?
C21 C20 C19 121.1(2) ?
C21 C20 H20 119.5 ?
C19 C20 H20 119.5 ?
C20 C21 C22 118.5(2) ?
C20 C21 C58 120.9(3) ?
C22 C21 C58 120.7(3) ?
C23 C22 C21 121.1(2) ?
C23 C22 H22 119.4 ?
C21 C22 H22 119.4 ?
C22 C23 C24 120.0(3) ?
C22 C23 H23 120.0 ?
C24 C23 H23 120.0 ?
C23 C24 C19 120.2(2) ?
C23 C24 H24 119.9 ?
C19 C24 H24 119.9 ?
C26 C25 C30 119.1(2) ?
C26 C25 P2 118.06(18) ?
C30 C25 P2 122.8(2) ?
C25 C26 C27 122.1(2) ?
C25 C26 H26 119.0 ?
C27 C26 H26 119.0 ?
C26 C27 C28 117.7(3) ?
C26 C27 C59 121.1(3) ?
C28 C27 C59 121.2(2) ?
C29 C28 C27 121.2(2) ?
C29 C28 H28 119.4 ?
C27 C28 H28 119.4 ?
C28 C29 C30 120.5(2) ?
C28 C29 H29 119.8 ?
C30 C29 H29 119.8 ?
C25 C30 C29 119.5(3) ?
C25 C30 H30 120.3 ?
C29 C30 H30 120.3 ?
C32 C31 C36 119.2(2) ?
C32 C31 P2 117.46(18) ?
C36 C31 P2 123.32(19) ?
C31 C32 C33 121.3(2) ?
C31 C32 H32 119.3 ?
C33 C32 H32 119.3 ?
C34 C33 C32 118.5(2) ?
C34 C33 C60 121.4(2) ?
C32 C33 C60 120.0(2) ?
C35 C34 C33 120.7(2) ?
C35 C34 H34 119.6 ?
C33 C34 H34 119.6 ?
C34 C35 C36 120.5(2) ?
C34 C35 H35 119.8 ?
C36 C35 H35 119.8 ?
C35 C36 C31 119.8(2) ?
C35 C36 H36 120.1 ?
C31 C36 H36 120.1 ?
C42 C37 C38 119.3(2) ?
C42 C37 P3 117.19(19) ?
C38 C37 P3 123.5(2) ?
C37 C38 C39 120.8(3) ?
C37 C38 H38 119.6 ?
C39 C38 H38 119.6 ?
C40 C39 C38 118.7(3) ?
C40 C39 C61 121.3(3) ?
C38 C39 C61 120.1(3) ?
C39 C40 C41 121.3(2) ?
C39 C40 H40 119.3 ?
C41 C40 H40 119.3 ?
C40 C41 C42 119.8(3) ?
C40 C41 H41 120.1 ?
C42 C41 H41 120.1 ?
C41 C42 C37 120.1(3) ?
C41 C42 H42 119.9 ?
C37 C42 H42 119.9 ?
C48 C43 C44 119.0(2) ?
C48 C43 P3 118.13(18) ?
C44 C43 P3 122.8(2) ?
C45 C44 C43 120.9(3) ?
C45 C44 H44 119.6 ?
C43 C44 H44 119.6 ?
C46 C45 C44 119.0(2) ?
C46 C45 C62 120.7(3) ?
C44 C45 C62 120.4(3) ?
C45 C46 C47 120.9(3) ?
C45 C46 H46 119.5 ?
C47 C46 H46 119.5 ?
C48 C47 C46 119.9(3) ?
C48 C47 H47 120.0 ?
C46 C47 H47 120.0 ?
C47 C48 C43 120.2(2) ?
C47 C48 H48 119.9 ?
C43 C48 H48 119.9 ?
C50 C49 C54 119.2(2) ?
C50 C49 P3 117.99(19) ?
C54 C49 P3 122.79(19) ?
C49 C50 C51 121.3(2) ?
C49 C50 H50 119.3 ?
C51 C50 H50 119.3 ?
C52 C51 C50 118.3(3) ?
C52 C51 C63 120.9(2) ?
C50 C51 C63 120.8(3) ?
C53 C52 C51 121.1(3) ?
C53 C52 H52 119.4 ?
C51 C52 H52 119.4 ?
C54 C53 C52 120.3(3) ?
C54 C53 H53 119.8 ?
C52 C53 H53 119.8 ?
C53 C54 C49 119.7(3) ?
C53 C54 H54 120.1 ?
C49 C54 H54 120.1 ?
C3 C55 H55A 109.5 ?
C3 C55 H55B 109.5 ?
H55A C55 H55B 109.5 ?
C3 C55 H55C 109.5 ?
H55A C55 H55C 109.5 ?
H55B C55 H55C 109.5 ?
C9 C56 H56A 109.5 ?
C9 C56 H56B 109.5 ?
H56A C56 H56B 109.5 ?
C9 C56 H56C 109.5 ?
H56A C56 H56C 109.5 ?
H56B C56 H56C 109.5 ?
C15 C57 H57A 109.5 ?
C15 C57 H57B 109.5 ?
H57A C57 H57B 109.5 ?
C15 C57 H57C 109.5 ?
H57A C57 H57C 109.5 ?
H57B C57 H57C 109.5 ?
C21 C58 H58A 109.5 ?
C21 C58 H58B 109.5 ?
H58A C58 H58B 109.5 ?
C21 C58 H58C 109.5 ?
H58A C58 H58C 109.5 ?
H58B C58 H58C 109.5 ?
C27 C59 H59A 109.5 ?
C27 C59 H59B 109.5 ?
H59A C59 H59B 109.5 ?
C27 C59 H59C 109.5 ?
H59A C59 H59C 109.5 ?
H59B C59 H59C 109.5 ?
C33 C60 H60A 109.5 ?
C33 C60 H60B 109.5 ?
H60A C60 H60B 109.5 ?
C33 C60 H60C 109.5 ?
H60A C60 H60C 109.5 ?
H60B C60 H60C 109.5 ?
C39 C61 H61A 109.5 ?
C39 C61 H61B 109.5 ?
H61A C61 H61B 109.5 ?
C39 C61 H61C 109.5 ?
H61A C61 H61C 109.5 ?
H61B C61 H61C 109.5 ?
C45 C62 H62A 109.5 ?
C45 C62 H62B 109.5 ?
H62A C62 H62B 109.5 ?
C45 C62 H62C 109.5 ?
H62A C62 H62C 109.5 ?
H62B C62 H62C 109.5 ?
C51 C63 H63A 109.5 ?
C51 C63 H63B 109.5 ?
H63A C63 H63B 109.5 ?
C51 C63 H63C 109.5 ?
H63A C63 H63C 109.5 ?
H63B C63 H63C 109.5 ?

loop_
_geom_bond_atom_site_label_1
_geom_bond_atom_site_label_2
_geom_bond_distance
_geom_bond_publ_flag
Cu1 Cu2 2.9551(4) yes
Cu1 P1 2.2298(7) yes
Cu2 P2 2.2687(7) yes
Cu1 I1 2.5403(3) yes
Cu1 I2 2.5481(4) yes
Cu1 Cu2 2.9551(4) yes
Cu2 P3 2.2737(7) yes
Cu2 I2 2.7454(3) yes
Cu2 I1 2.7548(3) yes
P1 C7 1.824(3) ?
P1 C13 1.827(3) ?
P1 C1 1.827(3) ?
P2 C19 1.825(3) ?
P2 C31 1.833(2) ?
P2 C25 1.844(2) ?
P3 C49 1.826(3) ?
P3 C37 1.830(2) ?
P3 C43 1.831(3) ?
C1 C2 1.391(4) ?
C1 C6 1.395(4) ?
C2 C3 1.394(4) ?
C2 H2 0.9500 ?
C3 C4 1.394(4) ?
C3 C55 1.505(5) ?
C4 C5 1.375(4) ?
C4 H4 0.9500 ?
C5 C6 1.397(4) ?
C5 H5 0.9500 ?
C6 H6 0.9500 ?
C7 C8 1.389(4) ?
C7 C12 1.398(3) ?
C8 C9 1.396(4) ?
C8 H8 0.9500 ?
C9 C10 1.383(4) ?
C9 C56 1.502(4) ?
C10 C11 1.387(4) ?
C10 H10 0.9500 ?
C11 C12 1.380(4) ?
C11 H11 0.9500 ?
C12 H12 0.9500 ?
C13 C18 1.393(4) ?
C13 C14 1.399(4) ?
C14 C15 1.389(4) ?
C14 H14 0.9500 ?
C15 C16 1.400(4) ?
C15 C57 1.507(4) ?
C16 C17 1.378(4) ?
C16 H16 0.9500 ?
C17 C18 1.390(4) ?
C17 H17 0.9500 ?
C18 H18 0.9500 ?
C19 C24 1.392(4) ?
C19 C20 1.404(3) ?
C20 C21 1.391(4) ?
C20 H20 0.9500 ?
C21 C22 1.394(4) ?
C21 C58 1.505(4) ?
C22 C23 1.385(4) ?
C22 H22 0.9500 ?
C23 C24 1.388(4) ?
C23 H23 0.9500 ?
C24 H24 0.9500 ?
C25 C26 1.390(4) ?
C25 C30 1.396(3) ?
C26 C27 1.394(4) ?
C26 H26 0.9500 ?
C27 C28 1.396(4) ?
C27 C59 1.501(4) ?
C28 C29 1.378(4) ?
C28 H28 0.9500 ?
C29 C30 1.397(4) ?
C29 H29 0.9500 ?
C30 H30 0.9500 ?
C31 C32 1.391(3) ?
C31 C36 1.395(3) ?
C32 C33 1.399(3) ?
C32 H32 0.9500 ?
C33 C34 1.387(4) ?
C33 C60 1.514(4) ?
C34 C35 1.385(4) ?
C34 H34 0.9500 ?
C35 C36 1.390(4) ?
C35 H35 0.9500 ?
C36 H36 0.9500 ?
C37 C42 1.394(4) ?
C37 C38 1.401(4) ?
C38 C39 1.401(4) ?
C38 H38 0.9500 ?
C39 C40 1.384(4) ?
C39 C61 1.512(4) ?
C40 C41 1.387(4) ?
C40 H40 0.9500 ?
C41 C42 1.391(4) ?
C41 H41 0.9500 ?
C42 H42 0.9500 ?
C43 C48 1.396(4) ?
C43 C44 1.401(3) ?
C44 C45 1.399(4) ?
C44 H44 0.9500 ?
C45 C46 1.380(4) ?
C45 C62 1.511(4) ?
C46 C47 1.394(4) ?
C46 H46 0.9500 ?
C47 C48 1.387(4) ?
C47 H47 0.9500 ?
C48 H48 0.9500 ?
C49 C50 1.395(3) ?
C49 C54 1.401(4) ?
C50 C51 1.399(4) ?
C50 H50 0.9500 ?
C51 C52 1.388(4) ?
C51 C63 1.511(4) ?
C52 C53 1.388(4) ?
C52 H52 0.9500 ?
C53 C54 1.388(4) ?
C53 H53 0.9500 ?
C54 H54 0.9500 ?
C55 H55A 0.9800 ?
C55 H55B 0.9800 ?
C55 H55C 0.9800 ?
C56 H56A 0.9800 ?
C56 H56B 0.9800 ?
C56 H56C 0.9800 ?
C57 H57A 0.9800 ?
C57 H57B 0.9800 ?
C57 H57C 0.9800 ?
C58 H58A 0.9800 ?
C58 H58B 0.9800 ?
C58 H58C 0.9800 ?
C59 H59A 0.9800 ?
C59 H59B 0.9800 ?
C59 H59C 0.9800 ?
C60 H60A 0.9800 ?
C60 H60B 0.9800 ?
C60 H60C 0.9800 ?
C61 H61A 0.9800 ?
C61 H61B 0.9800 ?
C61 H61C 0.9800 ?
C62 H62A 0.9800 ?
C62 H62B 0.9800 ?
C62 H62C 0.9800 ?
C63 H63A 0.9800 ?
C63 H63B 0.9800 ?
C63 H63C 0.9800 ?
